data_7124783
loop_
_publ_author_name
'Ren, Shichao'
'Song, Shengjin'
'Ye, Lu'
'Feng, Chao'
'Loh, Teck-Peng'

_publ_section_title
;
 Copper-catalyzed oxyamination of electron-deficient alkenes with
 N-acyloxyamines.
;
_journal_issue 68
_journal_name_full 'Chemical communications (Cambridge, England)'
_journal_page_first 10373
_journal_page_last 10376
_journal_paper_doi 10.1039/c6cc04638j
_journal_volume 52
_journal_year 2016
_chemical_formula_sum 'C24 H25 N3 O4'
_chemical_formula_weight 419.47
_space_group_crystal_system monoclinic
_space_group_IT_number 15
_space_group_name_Hall '-I 2ya'
_space_group_name_H-M_alt 'I 1 2/a 1'
_atom_sites_solution_hydrogens geom
_audit_creation_method SHELXL-2013
_audit_update_record
;
2016-07-11 deposited with the CCDC.
2016-07-26 downloaded from the CCDC.
;
_cell_angle_alpha 90
_cell_angle_beta 105.440(2)
_cell_angle_gamma 90
_cell_formula_units_Z 8
_cell_length_a 22.3944(3)
_cell_length_b 10.7588(2)
_cell_length_c 19.4913(3)
_cell_measurement_reflns_used 9684
_cell_measurement_temperature 291(2)
_cell_measurement_theta_max 71.1530
_cell_measurement_theta_min 4.5790
_cell_volume 4526.69(13)
_computing_cell_refinement 'CrysAlisPro (Rigaku OD, 2015)'
_computing_data_collection 'CrysAlisPro (Rigaku OD, 2015)'
_computing_data_reduction 'CrysAlisPro (Rigaku OD, 2015)'
_computing_molecular_graphics 'Ortep-3 (L. J. Farrugia, 2001)'
_computing_publication_material SHELXL-97
_computing_structure_refinement 'SHELXL-97 (Sheldrick, 1997)'
_computing_structure_solution 'SHELXS-97 (Sheldrick, 1997)'
_diffrn_ambient_temperature 291(2)
_diffrn_detector_area_resol_mean 5.2169
_diffrn_measured_fraction_theta_full 1.000
_diffrn_measured_fraction_theta_max 0.987
_diffrn_measurement_device_type 'SuperNova, Dual, Cu at zero, AtlasS2'
_diffrn_measurement_method '\w scans'
_diffrn_radiation_type CuK\a
_diffrn_radiation_wavelength 1.54184
_diffrn_reflns_av_R_equivalents 0.0167
_diffrn_reflns_av_unetI/netI 0.0099
_diffrn_reflns_Laue_measured_fraction_full 1.000
_diffrn_reflns_Laue_measured_fraction_max 0.987
_diffrn_reflns_limit_h_max 27
_diffrn_reflns_limit_h_min -21
_diffrn_reflns_limit_k_max 12
_diffrn_reflns_limit_k_min -12
_diffrn_reflns_limit_l_max 22
_diffrn_reflns_limit_l_min -23
_diffrn_reflns_number 19485
_diffrn_reflns_point_group_measured_fraction_full 1.000
_diffrn_reflns_point_group_measured_fraction_max 0.987
_diffrn_reflns_theta_full 67.684
_diffrn_reflns_theta_max 71.264
_diffrn_reflns_theta_min 4.096
_diffrn_source 'micro-focus sealed X-ray tube'
_exptl_absorpt_coefficient_mu 0.691
_exptl_absorpt_correction_T_max 1.00000
_exptl_absorpt_correction_T_min 0.78427
_exptl_absorpt_correction_type multi-scan
_exptl_absorpt_process_details
;
CrysAlisPro 1.171.38.43 (Rigaku Oxford Diffraction, 2015)
Empirical absorption correction using spherical harmonics,
 implemented in SCALE3 ABSPACK scaling algorithm.
;
_exptl_crystal_colour colorless
_exptl_crystal_density_diffrn 1.231
_exptl_crystal_description block
_exptl_crystal_F_000 1776
_exptl_crystal_size_max 0.220
_exptl_crystal_size_mid 0.200
_exptl_crystal_size_min 0.150
_refine_diff_density_max 0.567
_refine_diff_density_min -0.322
_refine_diff_density_rms 0.045
_refine_ls_extinction_method none
_refine_ls_goodness_of_fit_ref 1.055
_refine_ls_hydrogen_treatment constr
_refine_ls_matrix_type full
_refine_ls_number_parameters 281
_refine_ls_number_reflns 4333
_refine_ls_number_restraints 34
_refine_ls_restrained_S_all 1.208
_refine_ls_R_factor_all 0.0787
_refine_ls_R_factor_gt 0.0707
_refine_ls_shift/su_max 0.001
_refine_ls_shift/su_mean 0.000
_refine_ls_structure_factor_coef Fsqd
_refine_ls_weighting_details 'w=1/[\s^2^(Fo^2^)+(0.0958P)^2^+5.1586P] where P=(Fo^2^+2Fc^2^)/3'
_refine_ls_weighting_scheme calc
_refine_ls_wR_factor_gt 0.1977
_refine_ls_wR_factor_ref 0.2049
_reflns_Friedel_coverage 0.000
_reflns_number_gt 3685
_reflns_number_total 4333
_reflns_threshold_expression 'I > 2\s(I)'
_cod_data_source_file c6cc04638j2.cif
_cod_data_source_block shelxl
_cod_original_sg_symbol_H-M 'I 2/a'
_cod_database_code 7124783
_shelx_space_group_comment
;
The symmetry employed for this shelxl refinement is uniquely defined
by the following loop, which should always be used as a source of
symmetry information in preference to the above space-group names.
They are only intended as comments.
;
_shelx_estimated_absorpt_t_min 0.863
_shelx_estimated_absorpt_t_max 0.903
_shelxl_version_number 2013-4

loop_
_space_group_symop_operation_xyz
'x, y, z'
'-x+1/2, y, -z'
'x+1/2, y+1/2, z+1/2'
'-x+1, y+1/2, -z+1/2'
'-x, -y, -z'
'x-1/2, -y, z'
'-x+1/2, -y+1/2, -z+1/2'
'x, -y+1/2, z+1/2'

loop_
_atom_site_label
_atom_site_type_symbol
_atom_site_fract_x
_atom_site_fract_y
_atom_site_fract_z
_atom_site_U_iso_or_equiv
_atom_site_adp_type
_atom_site_occupancy
_atom_site_site_symmetry_order
_atom_site_calc_flag
_atom_site_refinement_flags_posn
_atom_site_refinement_flags_adp
O3 O 0.43825(7) 0.72925(17) 0.48258(8) 0.0565(4) Uani 1 1 d . .
O2 O 0.51992(9) 0.86101(19) 0.42307(10) 0.0701(5) Uani 1 1 d . .
N1 N 0.58909(9) 0.81700(19) 0.59580(10) 0.0544(5) Uani 1 1 d . .
O4 O 0.44445(10) 0.5912(2) 0.39791(10) 0.0761(6) Uani 1 1 d . .
N3 N 0.62575(11) 0.7262(3) 0.40298(13) 0.0737(7) Uani 1 1 d . .
N2 N 0.60665(11) 0.5836(2) 0.47671(14) 0.0724(6) Uani 1 1 d . .
O1 O 0.71334(11) 0.8519(3) 0.67489(15) 0.1114(9) Uani 1 1 d . .
C12 C 0.49028(11) 0.7743(2) 0.63267(11) 0.0522(5) Uani 1 1 d . .
C8 C 0.58939(11) 0.6922(3) 0.44579(13) 0.0577(6) Uani 1 1 d . .
C7 C 0.53765(11) 0.7658(2) 0.45586(11) 0.0534(5) Uani 1 1 d . .
C6 C 0.50504(10) 0.7186(2) 0.51077(11) 0.0521(5) Uani 1 1 d . .
H6 H 0.5174 0.6332 0.5255 0.062 Uiso 1 1 calc R U
C5 C 0.52078(11) 0.8074(2) 0.57372(11) 0.0524(5) Uani 1 1 d . .
H5 H 0.5049 0.8892 0.5556 0.063 Uiso 1 1 calc R U
C13 C 0.47510(12) 0.6543(2) 0.64625(13) 0.0604(6) Uani 1 1 d . .
H13 H 0.4804 0.5902 0.6163 0.072 Uiso 1 1 calc R U
C18 C 0.41404(12) 0.6565(3) 0.42509(13) 0.0612(6) Uani 1 1 d . .
C14 C 0.45201(12) 0.6279(3) 0.70411(14) 0.0649(7) Uani 1 1 d . .
H14 H 0.4416 0.5467 0.7124 0.078 Uiso 1 1 calc R U
C17 C 0.48035(13) 0.8682(3) 0.67676(13) 0.0655(7) Uani 1 1 d . .
H17 H 0.4884 0.9503 0.6671 0.079 Uiso 1 1 calc R U
C15 C 0.44458(13) 0.7210(3) 0.74885(13) 0.0684(7) Uani 1 1 d . .
H15 H 0.4302 0.7030 0.7883 0.082 Uiso 1 1 calc R U
C16 C 0.45851(15) 0.8412(3) 0.73523(15) 0.0756(8) Uani 1 1 d . .
H16 H 0.4533 0.9049 0.7654 0.091 Uiso 1 1 calc R U
C2 C 0.62181(12) 0.7215(3) 0.64366(16) 0.0706(7) Uani 1 1 d . .
H2A H 0.6075 0.6401 0.6249 0.085 Uiso 1 1 calc R U
H2B H 0.6136 0.7304 0.6898 0.085 Uiso 1 1 calc R U
C19 C 0.34603(14) 0.6726(3) 0.39915(16) 0.0808(10) Uani 1 1 d . .
C3 C 0.61235(15) 0.9393(3) 0.6218(2) 0.0849(9) Uani 1 1 d . .
H3A H 0.6046 0.9548 0.6677 0.102 Uiso 1 1 calc R U
H3B H 0.5913 1.0029 0.5889 0.102 Uiso 1 1 calc R U
C1 C 0.69005(14) 0.7328(4) 0.6515(2) 0.0945(11) Uani 1 1 d . .
H1A H 0.7118 0.6710 0.6853 0.113 Uiso 1 1 calc R U
H1B H 0.6982 0.7154 0.6060 0.113 Uiso 1 1 calc R U
C9 C 0.66758(15) 0.6320(4) 0.4088(2) 0.0956(11) Uani 1 1 d . .
H9 H 0.6988 0.6274 0.3856 0.115 Uiso 1 1 calc R U
C10 C 0.65579(15) 0.5474(4) 0.4539(2) 0.0937(11) Uani 1 1 d . .
H10 H 0.6781 0.4744 0.4674 0.112 Uiso 1 1 calc R U
C11 C 0.62245(19) 0.8391(4) 0.3600(2) 0.1105(14) Uani 1 1 d . .
H11A H 0.5838 0.8408 0.3239 0.166 Uiso 1 1 calc R U
H11B H 0.6560 0.8395 0.3380 0.166 Uiso 1 1 calc R U
H11C H 0.6254 0.9108 0.3900 0.166 Uiso 1 1 calc R U
C24 C 0.31415(17) 0.7457(5) 0.4333(2) 0.1059(12) Uani 1 1 d . U
H24 H 0.3353 0.7877 0.4743 0.127 Uiso 1 1 calc R U
C22 C 0.2220(2) 0.6920(6) 0.3476(3) 0.1362(16) Uani 1 1 d . U
H22 H 0.1792 0.6997 0.3299 0.163 Uiso 1 1 calc R U
C4 C 0.68042(18) 0.9434(4) 0.6287(3) 0.1196(15) Uani 1 1 d . .
H4A H 0.6874 0.9323 0.5821 0.144 Uiso 1 1 calc R U
H4B H 0.6962 1.0247 0.6462 0.144 Uiso 1 1 calc R U
C20 C 0.3149(2) 0.6086(4) 0.3380(2) 0.1180(14) Uani 1 1 d . U
H20 H 0.3369 0.5595 0.3138 0.142 Uiso 1 1 calc R U
C23 C 0.2502(2) 0.7592(5) 0.4083(3) 0.1306(14) Uani 1 1 d . U
H23 H 0.2278 0.8102 0.4309 0.157 Uiso 1 1 calc R U
C21 C 0.2506(3) 0.6186(6) 0.3131(3) 0.1504(19) Uani 1 1 d . U
H21 H 0.2288 0.5745 0.2733 0.180 Uiso 1 1 calc R U

loop_
_atom_site_aniso_label
_atom_site_aniso_U_11
_atom_site_aniso_U_22
_atom_site_aniso_U_33
_atom_site_aniso_U_23
_atom_site_aniso_U_13
_atom_site_aniso_U_12
O3 0.0454(8) 0.0775(11) 0.0449(8) -0.0040(7) 0.0090(6) -0.0003(7)
O2 0.0753(12) 0.0803(13) 0.0592(10) 0.0146(9) 0.0258(9) 0.0129(9)
N1 0.0488(10) 0.0642(12) 0.0477(10) -0.0004(8) 0.0087(8) -0.0007(9)
O4 0.0918(14) 0.0839(13) 0.0548(10) -0.0131(9) 0.0231(10) -0.0130(11)
N3 0.0622(13) 0.0929(17) 0.0755(14) -0.0028(13) 0.0348(11) -0.0045(12)
N2 0.0677(14) 0.0719(15) 0.0863(16) -0.0023(12) 0.0358(12) 0.0102(11)
O1 0.0671(14) 0.126(2) 0.1150(19) 0.0139(16) -0.0216(13) -0.0261(14)
C12 0.0549(12) 0.0595(14) 0.0431(11) -0.0018(9) 0.0150(9) 0.0062(10)
C8 0.0505(12) 0.0749(16) 0.0509(12) -0.0071(11) 0.0190(10) -0.0013(11)
C7 0.0543(13) 0.0648(15) 0.0414(11) -0.0014(10) 0.0134(9) 0.0033(10)
C6 0.0497(12) 0.0627(14) 0.0443(11) 0.0001(10) 0.0136(9) 0.0073(10)
C5 0.0539(13) 0.0585(13) 0.0447(11) -0.0017(10) 0.0132(9) 0.0048(10)
C13 0.0674(15) 0.0610(15) 0.0572(13) -0.0017(11) 0.0244(11) 0.0052(11)
C18 0.0659(15) 0.0716(16) 0.0450(12) 0.0073(11) 0.0128(11) -0.0136(12)
C14 0.0631(15) 0.0730(17) 0.0609(14) 0.0127(13) 0.0208(12) 0.0032(12)
C17 0.0816(17) 0.0647(15) 0.0570(13) -0.0093(12) 0.0302(12) -0.0024(13)
C15 0.0642(15) 0.099(2) 0.0441(12) 0.0002(13) 0.0187(11) -0.0055(14)
C16 0.090(2) 0.089(2) 0.0566(14) -0.0184(14) 0.0333(14) -0.0062(16)
C2 0.0559(15) 0.0782(18) 0.0706(16) 0.0048(14) 0.0043(12) 0.0044(12)
C19 0.0591(16) 0.105(2) 0.0674(16) 0.0361(16) -0.0028(13) -0.0253(16)
C3 0.0750(19) 0.0727(19) 0.096(2) -0.0006(16) 0.0041(16) -0.0124(15)
C1 0.0550(16) 0.113(3) 0.105(3) 0.012(2) 0.0029(16) 0.0043(17)
C9 0.0678(18) 0.115(3) 0.122(3) -0.012(2) 0.0563(19) 0.0089(18)
C10 0.078(2) 0.089(2) 0.130(3) 0.002(2) 0.056(2) 0.0187(17)
C11 0.093(2) 0.142(4) 0.116(3) 0.032(3) 0.061(2) 0.003(2)
C24 0.0661(16) 0.139(3) 0.111(2) 0.037(2) 0.0207(18) -0.0023(19)
C22 0.080(2) 0.159(3) 0.147(3) 0.058(3) -0.008(2) -0.032(2)
C4 0.087(3) 0.115(3) 0.134(3) 0.022(3) -0.010(2) -0.038(2)
C20 0.107(3) 0.120(3) 0.100(2) 0.022(2) -0.019(2) -0.027(2)
C23 0.0755(17) 0.169(3) 0.145(3) 0.045(2) 0.025(2) 0.001(2)
C21 0.130(3) 0.150(4) 0.129(3) 0.022(3) -0.039(2) -0.038(3)

loop_
_atom_type_symbol
_atom_type_description
_atom_type_scat_dispersion_real
_atom_type_scat_dispersion_imag
_atom_type_scat_source
C C 0.0181 0.0091 'International Tables Vol C Tables 4.2.6.8 and 6.1.1.4'
H H 0.0000 0.0000 'International Tables Vol C Tables 4.2.6.8 and 6.1.1.4'
N N 0.0311 0.0180 'International Tables Vol C Tables 4.2.6.8 and 6.1.1.4'
O O 0.0492 0.0322 'International Tables Vol C Tables 4.2.6.8 and 6.1.1.4'

loop_
_geom_angle_atom_site_label_1
_geom_angle_atom_site_label_2
_geom_angle_atom_site_label_3
_geom_angle
C18 O3 C6 114.29(19)
C2 N1 C3 110.1(2)
C2 N1 C5 116.4(2)
C3 N1 C5 114.3(2)
C8 N3 C9 105.0(3)
C8 N3 C11 128.7(3)
C9 N3 C11 126.3(3)
C8 N2 C10 105.6(3)
C4 O1 C1 110.1(3)
C13 C12 C17 118.5(2)
C13 C12 C5 123.0(2)
C17 C12 C5 118.4(2)
N2 C8 N3 111.5(2)
N2 C8 C7 124.3(2)
N3 C8 C7 124.2(3)
O2 C7 C8 123.1(2)
O2 C7 C6 119.7(2)
C8 C7 C6 117.2(2)
O3 C6 C5 104.44(17)
O3 C6 C7 110.06(17)
C5 C6 C7 107.7(2)
O3 C6 H6 111.5
C5 C6 H6 111.5
C7 C6 H6 111.5
N1 C5 C6 106.19(18)
N1 C5 C12 115.64(18)
C6 C5 C12 114.0(2)
N1 C5 H5 106.8
C6 C5 H5 106.8
C12 C5 H5 106.8
C12 C13 C14 120.7(2)
C12 C13 H13 119.6
C14 C13 H13 119.6
O4 C18 O3 123.8(2)
O4 C18 C19 124.9(3)
O3 C18 C19 111.3(3)
C15 C14 C13 120.2(3)
C15 C14 H14 119.9
C13 C14 H14 119.9
C12 C17 C16 120.6(3)
C12 C17 H17 119.7
C16 C17 H17 119.7
C14 C15 C16 119.6(2)
C14 C15 H15 120.2
C16 C15 H15 120.2
C15 C16 C17 120.3(3)
C15 C16 H16 119.8
C17 C16 H16 119.8
N1 C2 C1 109.6(3)
N1 C2 H2A 109.8
C1 C2 H2A 109.8
N1 C2 H2B 109.8
C1 C2 H2B 109.8
H2A C2 H2B 108.2
C24 C19 C20 120.1(4)
C24 C19 C18 122.0(3)
C20 C19 C18 117.9(4)
N1 C3 C4 108.7(3)
N1 C3 H3A 110.0
C4 C3 H3A 110.0
N1 C3 H3B 110.0
C4 C3 H3B 110.0
H3A C3 H3B 108.3
O1 C1 C2 112.6(3)
O1 C1 H1A 109.1
C2 C1 H1A 109.1
O1 C1 H1B 109.1
C2 C1 H1B 109.1
H1A C1 H1B 107.8
C10 C9 N3 108.0(3)
C10 C9 H9 126.0
N3 C9 H9 126.0
C9 C10 N2 109.9(3)
C9 C10 H10 125.1
N2 C10 H10 125.1
N3 C11 H11A 109.5
N3 C11 H11B 109.5
H11A C11 H11B 109.5
N3 C11 H11C 109.5
H11A C11 H11C 109.5
H11B C11 H11C 109.5
C19 C24 C23 121.2(5)
C19 C24 H24 119.4
C23 C24 H24 119.4
C21 C22 C23 125.2(5)
C21 C22 H22 117.4
C23 C22 H22 117.4
O1 C4 C3 112.7(3)
O1 C4 H4A 109.1
C3 C4 H4A 109.1
O1 C4 H4B 109.1
C3 C4 H4B 109.1
H4A C4 H4B 107.8
C19 C20 C21 119.5(5)
C19 C20 H20 120.2
C21 C20 H20 120.2
C22 C23 C24 115.9(5)
C22 C23 H23 122.0
C24 C23 H23 122.0
C22 C21 C20 118.1(5)
C22 C21 H21 121.0
C20 C21 H21 121.0

loop_
_geom_bond_atom_site_label_1
_geom_bond_atom_site_label_2
_geom_bond_distance
O3 C18 1.356(3)
O3 C6 1.454(3)
O2 C7 1.217(3)
N1 C2 1.449(3)
N1 C3 1.456(4)
N1 C5 1.478(3)
O4 C18 1.196(3)
N3 C8 1.362(3)
N3 C9 1.364(4)
N3 C11 1.465(5)
N2 C8 1.324(4)
N2 C10 1.350(4)
O1 C4 1.403(5)
O1 C1 1.413(5)
C12 C13 1.379(4)
C12 C17 1.382(3)
C12 C5 1.527(3)
C8 C7 1.459(3)
C7 C6 1.534(3)
C6 C5 1.521(3)
C6 H6 0.9800
C5 H5 0.9800
C13 C14 1.389(4)
C13 H13 0.9300
C18 C19 1.482(4)
C14 C15 1.367(4)
C14 H14 0.9300
C17 C16 1.385(4)
C17 H17 0.9300
C15 C16 1.373(4)
C15 H15 0.9300
C16 H16 0.9300
C2 C1 1.500(4)
C2 H2A 0.9700
C2 H2B 0.9700
C19 C24 1.351(6)
C19 C20 1.393(5)
C3 C4 1.495(5)
C3 H3A 0.9700
C3 H3B 0.9700
C1 H1A 0.9700
C1 H1B 0.9700
C9 C10 1.340(5)
C9 H9 0.9300
C10 H10 0.9300
C11 H11A 0.9600
C11 H11B 0.9600
C11 H11C 0.9600
C24 C23 1.392(5)
C24 H24 0.9300
C22 C21 1.310(8)
C22 C23 1.387(8)
C22 H22 0.9300
C4 H4A 0.9700
C4 H4B 0.9700
C20 C21 1.396(7)
C20 H20 0.9300
C23 H23 0.9300
C21 H21 0.9300
